data_4300669
loop_
_publ_author_name
'Singh, Sanjay'
'Ahn, Hans-J\"urgen'
'Stasch, Andreas'
'Jancik, Vojtech'
'Roesky, Herbert W.'
'Pal, Aritra'
'Biadene, Mariana'
'Herbst-Irmer, Regine'
'Noltemeyer, Mathias'
'Schmidt, Hans-Georg'

_journal_name_full 'Inorganic Chemistry'
_journal_paper_doi 10.1021/ic0517826
_journal_year 2006
_chemical_formula_sum 'C29 H41 Br2 Ga N2'
_chemical_formula_weight 647.18
_space_group_IT_number 14
_symmetry_cell_setting monoclinic
_symmetry_space_group_name_Hall '-P 2yn'
_symmetry_space_group_name_H-M 'P 1 21/n 1'
_cell_angle_alpha 90.00
_cell_angle_beta 117.43(2)
_cell_angle_gamma 90.00
_cell_formula_units_Z 4
_cell_length_a 12.685(2)
_cell_length_b 19.729(2)
_cell_length_c 13.321(2)
_cell_measurement_temperature 133(2)
_cell_volume 2958.9(7)
_diffrn_ambient_temperature 133(2)
_exptl_crystal_density_diffrn 1.453
_cod_original_sg_symbol_H-M 'P 21/n'
_cod_database_code 4300669

loop_
_symmetry_equiv_pos_as_xyz
'x, y, z'
'-x+1/2, y+1/2, -z+1/2'
'-x, -y, -z'
'x-1/2, -y-1/2, z-1/2'

loop_
_atom_site_label
_atom_site_type_symbol
_atom_site_fract_x
_atom_site_fract_y
_atom_site_fract_z
_atom_site_U_iso_or_equiv
_atom_site_adp_type
_atom_site_occupancy
_atom_site_symmetry_multiplicity
_atom_site_calc_flag
_atom_site_refinement_flags
_atom_site_disorder_assembly
_atom_site_disorder_group
Ga1 Ga 0.36775(3) 0.083581(16) 0.20840(2) 0.01619(12) Uani 1 1 d . . .
Br1 Br 0.25942(3) 0.135144(17) 0.03744(2) 0.02731(12) Uani 1 1 d . . .
Br2 Br 0.33149(3) -0.032548(15) 0.20061(3) 0.02630(12) Uani 1 1 d . . .
N1 N 0.5373(2) 0.09536(13) 0.27538(19) 0.0169(5) Uani 1 1 d . . .
N2 N 0.3385(2) 0.12090(12) 0.3253(2) 0.0181(5) Uani 1 1 d . . .
C1 C 0.5965(3) 0.09371(15) 0.3882(2) 0.0204(6) Uani 1 1 d . . .
C2 C 0.5405(3) 0.09342(16) 0.4583(2) 0.0220(7) Uani 1 1 d . . .
H2A H 0.5885 0.0790 0.5339 0.026 Uiso 1 1 calc R . .
C3 C 0.4242(3) 0.11149(15) 0.4316(2) 0.0204(6) Uani 1 1 d . . .
C4 C 0.7298(3) 0.09289(19) 0.4468(3) 0.0273(7) Uani 1 1 d . . .
H4A H 0.7594 0.1229 0.4067 0.041 Uiso 1 1 calc R . .
H4B H 0.7579 0.0466 0.4470 0.041 Uiso 1 1 calc R . .
H4C H 0.7590 0.1087 0.5248 0.041 Uiso 1 1 calc R . .
C5 C 0.3951(3) 0.12251(19) 0.5280(3) 0.0285(8) Uani 1 1 d . . .
H5A H 0.3206 0.0993 0.5117 0.043 Uiso 1 1 calc R . .
H5B H 0.3864 0.1711 0.5372 0.043 Uiso 1 1 calc R . .
H5C H 0.4593 0.1043 0.5979 0.043 Uiso 1 1 calc R . .
C11 C 0.6019(3) 0.09806(16) 0.2089(2) 0.0183(6) Uani 1 1 d . . .
C12 C 0.6528(3) 0.03874(16) 0.1916(2) 0.0200(6) Uani 1 1 d . . .
C13 C 0.7148(3) 0.04394(17) 0.1279(2) 0.0221(7) Uani 1 1 d . . .
H13A H 0.7503 0.0046 0.1153 0.026 Uiso 1 1 calc R . .
C14 C 0.7254(3) 0.10516(18) 0.0832(3) 0.0248(7) Uani 1 1 d . . .
H14A H 0.7684 0.1077 0.0408 0.030 Uiso 1 1 calc R . .
C15 C 0.6736(3) 0.16299(17) 0.1001(2) 0.0249(7) Uani 1 1 d . . .
H15A H 0.6817 0.2049 0.0691 0.030 Uiso 1 1 calc R . .
C16 C 0.6098(3) 0.16079(16) 0.1618(2) 0.0195(6) Uani 1 1 d . . .
C121 C 0.6433(3) -0.03083(15) 0.2362(3) 0.0222(7) Uani 1 1 d . . .
H12A H 0.6034 -0.0252 0.2852 0.027 Uiso 1 1 calc R . .
C122 C 0.5661(3) -0.07778(18) 0.1376(3) 0.0303(8) Uani 1 1 d . . .
H12B H 0.4899 -0.0557 0.0904 0.045 Uiso 1 1 calc R . .
H12C H 0.5522 -0.1204 0.1675 0.045 Uiso 1 1 calc R . .
H12D H 0.6069 -0.0872 0.0921 0.045 Uiso 1 1 calc R . .
C123 C 0.7649(3) -0.06355(19) 0.3075(3) 0.0317(8) Uani 1 1 d . . .
H12E H 0.8148 -0.0326 0.3685 0.048 Uiso 1 1 calc R . .
H12F H 0.8030 -0.0729 0.2596 0.048 Uiso 1 1 calc R . .
H12G H 0.7545 -0.1061 0.3400 0.048 Uiso 1 1 calc R . .
C161 C 0.5567(3) 0.22563(16) 0.1809(3) 0.0238(7) Uani 1 1 d . . .
H16A H 0.4891 0.2126 0.1958 0.029 Uiso 1 1 calc R . .
C162 C 0.5074(4) 0.27260(19) 0.0773(3) 0.0345(8) Uani 1 1 d . . .
H16B H 0.4494 0.2478 0.0111 0.052 Uiso 1 1 calc R . .
H16C H 0.5726 0.2882 0.0629 0.052 Uiso 1 1 calc R . .
H16D H 0.4689 0.3118 0.0917 0.052 Uiso 1 1 calc R . .
C163 C 0.6480(4) 0.2632(2) 0.2854(3) 0.0417(10) Uani 1 1 d . . .
H16E H 0.6708 0.2346 0.3524 0.063 Uiso 1 1 calc R . .
H16F H 0.6131 0.3055 0.2949 0.063 Uiso 1 1 calc R . .
H16G H 0.7184 0.2734 0.2757 0.063 Uiso 1 1 calc R . .
C21 C 0.2336(3) 0.15920(16) 0.3070(2) 0.0198(6) Uani 1 1 d . . .
C22 C 0.2427(3) 0.23080(16) 0.3121(2) 0.0225(7) Uani 1 1 d . . .
C23 C 0.1429(3) 0.26814(19) 0.2986(3) 0.0303(8) Uani 1 1 d . . .
H23A H 0.1474 0.3162 0.3030 0.036 Uiso 1 1 calc R . .
C24 C 0.0387(3) 0.23632(19) 0.2789(3) 0.0322(8) Uani 1 1 d . . .
H24A H -0.0278 0.2624 0.2708 0.039 Uiso 1 1 calc R . .
C25 C 0.0307(3) 0.16633(18) 0.2711(3) 0.0292(8) Uani 1 1 d . . .
H25A H -0.0424 0.1452 0.2559 0.035 Uiso 1 1 calc R . .
C26 C 0.1263(3) 0.12612(17) 0.2849(2) 0.0231(7) Uani 1 1 d . . .
C221 C 0.3546(3) 0.26833(16) 0.3292(3) 0.0266(7) Uani 1 1 d . . .
H22A H 0.4148 0.2338 0.3347 0.032 Uiso 1 1 calc R . .
C222 C 0.4083(4) 0.3104(2) 0.4375(3) 0.0379(9) Uani 1 1 d . . .
H22B H 0.4261 0.2809 0.5025 0.057 Uiso 1 1 calc R . .
H22C H 0.3516 0.3454 0.4332 0.057 Uiso 1 1 calc R . .
H22D H 0.4817 0.3319 0.4462 0.057 Uiso 1 1 calc R . .
C223 C 0.3280(4) 0.31349(19) 0.2268(3) 0.0365(8) Uani 1 1 d . . .
H22E H 0.2993 0.2854 0.1585 0.055 Uiso 1 1 calc R . .
H22F H 0.4006 0.3371 0.2382 0.055 Uiso 1 1 calc R . .
H22G H 0.2671 0.3468 0.2181 0.055 Uiso 1 1 calc R . .
C261 C 0.1132(3) 0.05010(17) 0.2748(3) 0.0260(7) Uani 1 1 d . . .
H26A H 0.1943 0.0297 0.3063 0.031 Uiso 1 1 calc R . .
C262 C 0.0434(3) 0.02862(18) 0.1505(3) 0.0318(8) Uani 1 1 d . . .
H26B H 0.0831 0.0461 0.1079 0.048 Uiso 1 1 calc R . .
H26C H -0.0374 0.0470 0.1187 0.048 Uiso 1 1 calc R . .
H26D H 0.0398 -0.0210 0.1457 0.048 Uiso 1 1 calc R . .
C263 C 0.0512(3) 0.0219(2) 0.3420(3) 0.0352(8) Uani 1 1 d . . .
H26E H 0.0935 0.0374 0.4206 0.053 Uiso 1 1 calc R . .
H26F H 0.0517 -0.0277 0.3400 0.053 Uiso 1 1 calc R . .
H26G H -0.0310 0.0382 0.3081 0.053 Uiso 1 1 calc R . .

loop_
_atom_site_aniso_label
_atom_site_aniso_U_11
_atom_site_aniso_U_22
_atom_site_aniso_U_33
_atom_site_aniso_U_23
_atom_site_aniso_U_13
_atom_site_aniso_U_12
Ga1 0.01771(19) 0.01364(19) 0.01910(18) -0.00040(11) 0.01008(14) 0.00075(12)
Br1 0.0275(2) 0.0307(2) 0.02251(18) 0.00527(12) 0.01046(14) 0.00538(13)
Br2 0.0283(2) 0.01506(19) 0.0398(2) -0.00350(12) 0.01924(15) -0.00209(12)
N1 0.0188(13) 0.0137(12) 0.0211(12) -0.0002(9) 0.0115(10) 0.0004(10)
N2 0.0212(13) 0.0141(12) 0.0214(12) 0.0020(10) 0.0117(11) 0.0021(10)
C1 0.0226(16) 0.0143(14) 0.0232(14) -0.0018(12) 0.0096(13) 0.0009(12)
C2 0.0257(16) 0.0208(16) 0.0189(13) 0.0031(12) 0.0098(13) 0.0025(13)
C3 0.0271(16) 0.0164(15) 0.0239(14) 0.0041(12) 0.0170(13) 0.0017(13)
C4 0.0215(17) 0.0369(19) 0.0226(15) -0.0036(14) 0.0093(13) 0.0008(14)
C5 0.0316(19) 0.0360(19) 0.0247(15) 0.0041(13) 0.0187(15) 0.0065(15)
C11 0.0173(15) 0.0187(15) 0.0197(13) -0.0026(11) 0.0091(12) -0.0023(12)
C12 0.0186(15) 0.0213(16) 0.0208(14) -0.0001(12) 0.0097(12) -0.0016(12)
C13 0.0216(16) 0.0226(16) 0.0254(15) -0.0030(12) 0.0138(13) 0.0015(13)
C14 0.0222(16) 0.0335(19) 0.0251(15) -0.0021(14) 0.0165(13) -0.0010(14)
C15 0.0248(16) 0.0270(17) 0.0242(15) -0.0004(13) 0.0124(13) -0.0072(14)
C16 0.0175(14) 0.0194(16) 0.0207(14) -0.0019(12) 0.0081(12) -0.0043(12)
C121 0.0254(17) 0.0178(16) 0.0284(15) 0.0013(12) 0.0168(14) 0.0015(13)
C122 0.0352(19) 0.0240(18) 0.0405(18) -0.0088(14) 0.0249(16) -0.0059(15)
C123 0.0343(19) 0.0293(19) 0.0375(18) 0.0060(15) 0.0217(16) 0.0116(16)
C161 0.0300(18) 0.0170(15) 0.0290(15) -0.0011(13) 0.0174(14) -0.0014(13)
C162 0.044(2) 0.0264(18) 0.0414(19) 0.0078(15) 0.0265(18) 0.0068(16)
C163 0.050(2) 0.0235(19) 0.042(2) -0.0090(15) 0.0137(19) -0.0034(17)
C21 0.0237(16) 0.0183(15) 0.0227(14) 0.0015(12) 0.0151(13) 0.0029(13)
C22 0.0275(17) 0.0191(16) 0.0254(15) -0.0013(12) 0.0160(13) 0.0040(13)
C23 0.036(2) 0.0206(17) 0.0405(19) -0.0035(14) 0.0230(16) 0.0035(15)
C24 0.0277(18) 0.0289(19) 0.0426(19) -0.0026(15) 0.0184(16) 0.0077(15)
C25 0.0246(17) 0.0294(19) 0.0341(17) -0.0032(14) 0.0140(15) -0.0001(14)
C26 0.0238(17) 0.0229(17) 0.0245(15) -0.0003(12) 0.0127(14) 0.0004(13)
C221 0.0319(18) 0.0154(16) 0.0401(18) 0.0020(13) 0.0233(15) 0.0024(13)
C222 0.037(2) 0.036(2) 0.0436(19) -0.0066(17) 0.0215(17) -0.0085(17)
C223 0.051(2) 0.0231(18) 0.048(2) 0.0030(16) 0.0344(18) 0.0048(17)
C261 0.0232(16) 0.0217(17) 0.0343(17) 0.0003(14) 0.0144(14) 0.0016(14)
C262 0.0288(18) 0.0273(19) 0.0382(18) -0.0047(14) 0.0147(16) -0.0009(14)
C263 0.0308(19) 0.035(2) 0.042(2) 0.0079(16) 0.0192(17) -0.0021(16)

loop_
_geom_bond_atom_site_label_1
_geom_bond_atom_site_label_2
_geom_bond_distance
_geom_bond_site_symmetry_2
_geom_bond_publ_flag
Ga1 N2 1.908(2) . ?
Ga1 N1 1.925(3) . ?
Ga1 Br1 2.2861(6) . ?
Ga1 Br2 2.3297(5) . ?
N1 C1 1.336(4) . ?
N1 C11 1.459(4) . ?
N2 C3 1.343(4) . ?
N2 C21 1.449(4) . ?
C1 C2 1.409(5) . ?
C1 C4 1.500(4) . ?
C2 C3 1.396(5) . ?
C3 C5 1.507(4) . ?
C11 C12 1.406(4) . ?
C11 C16 1.412(4) . ?
C12 C13 1.401(4) . ?
C12 C121 1.523(4) . ?
C13 C14 1.380(5) . ?
C14 C15 1.386(5) . ?
C15 C16 1.395(5) . ?
C16 C161 1.520(4) . ?
C121 C123 1.532(5) . ?
C121 C122 1.535(4) . ?
C161 C163 1.530(5) . ?
C161 C162 1.536(5) . ?
C21 C26 1.414(5) . ?
C21 C22 1.417(4) . ?
C22 C23 1.403(5) . ?
C22 C221 1.522(5) . ?
C23 C24 1.375(5) . ?
C24 C25 1.385(5) . ?
C25 C26 1.388(5) . ?
C26 C261 1.508(5) . ?
C221 C222 1.526(5) . ?
C221 C223 1.532(5) . ?
C261 C262 1.534(5) . ?
C261 C263 1.542(5) . ?
